data_1510038
loop_
_publ_author_name
'Schimek, G. L.'
'Kolis, J. W.'
'Eanes, M. E.'

_publ_section_title
;
 Synthesis and structural characterization of CsAg~5~Se~3~ and RbAg~3~Te~2~
;
_journal_issue 4
_journal_name_full 'Journal of Chemical Crystallography'
_journal_page_first 223
_journal_page_last 226
_journal_paper_doi 10.1023/A:1009582820690
_journal_volume 30
_journal_year 2000
_chemical_formula_sum 'Ag3 Rb Te2'
_chemical_name_systematic 'Rb Ag3 Te2'
_space_group_IT_number 12
_symmetry_space_group_name_Hall '-C 2y'
_symmetry_space_group_name_H-M 'C 1 2/m 1'
_cell_angle_alpha 90
_cell_angle_beta 113.04
_cell_angle_gamma 90
_cell_formula_units_Z 4
_cell_length_a 17.546
_cell_length_b 4.617
_cell_length_c 9.165
_cell_volume 683.231
_citation_journal_id_ASTM JCCYEV
_cod_data_source_file silver3-x_81.cif
_cod_data_source_block Ag3Rb1Te2
_cod_original_cell_volume 683.2313
_cod_original_formula_sum 'Ag3 Rb1 Te2'
_cod_database_code 1510038

loop_
_symmetry_equiv_pos_as_xyz
x,y,z
-x,y,-z
-x,-y,-z
x,-y,z
x+1/2,y+1/2,z
-x+1/2,y+1/2,-z
-x+1/2,-y+1/2,-z
x+1/2,-y+1/2,z

loop_
_atom_site_label
_atom_site_type_symbol
_atom_site_fract_x
_atom_site_fract_y
_atom_site_fract_z
_atom_site_occupancy
_atom_site_U_iso_or_equiv
Ag2 Ag+1 0.6925 0 0.458 1 0.0
Te2 Te-2 0.5204 0 0.2265 1 0.0
Te1 Te-2 0.2018 0 0.7009 1 0.0
Ag3 Ag+1 0.0622 0 0.4078 1 0.0
Rb1 Rb+1 0.1347 0 0.0465 1 0.0
Ag1 Ag+1 0.5878 0 0.6255 1 0.0
